data_7010579
loop_
_publ_author_name
'Yin, Li-hua'
'Cheng, Peng'
'Yan, Shi-Ping'
'Fu, Xue-Qi'
'Li, Jing'
'Liao, Dai-Zheng'
'Jiang, Zong-Hui'

_publ_section_title
;
 The first iron(III)--nickel(II) heterodinuclear complex containing
 both terminal and bridged phosphato ligands relevant to structural
 core models for dimetalloenzymes
;
_journal_issue 9
_journal_name_full 'Journal of the Chemical Society, Dalton Transactions'
_journal_page_first 1398
_journal_paper_doi 10.1039/b100498k
_journal_year 2001
_chemical_formula_sum 'C60 H61 Cl2 Fe N10 Ni O20 P2'
_chemical_formula_weight 1489.59
_chemical_name_systematic
; 
? 
;
_space_group_IT_number 14
_symmetry_cell_setting monoclinic
_symmetry_space_group_name_Hall '-P 2ybc'
_symmetry_space_group_name_H-M 'P 1 21/c 1'
_atom_sites_solution_hydrogens geom
_atom_sites_solution_primary direct
_atom_sites_solution_secondary difmap
_audit_creation_method SHELXL-97
_cell_angle_alpha 90.00
_cell_angle_beta 111.796(2)
_cell_angle_gamma 90.00
_cell_formula_units_Z 4
_cell_length_a 17.3028(15)
_cell_length_b 20.5989(19)
_cell_length_c 20.1296(19)
_cell_measurement_temperature 293(2)
_cell_volume 6661.7(11)
_computing_cell_refinement 'Bruker SMART'
_computing_data_collection 'Bruker SMART'
_computing_data_reduction 'Bruker SHELXTL'
_computing_molecular_graphics 'Bruker SHELXTL'
_computing_publication_material 'Bruker SHELXTL'
_computing_structure_refinement 'SHELXL-97 (Sheldrick, 1997)'
_computing_structure_solution 'SHELXS-97 (Sheldrick, 1990)'
_diffrn_ambient_temperature 293(2)
_diffrn_measured_fraction_theta_full 0.991
_diffrn_measured_fraction_theta_max 0.991
_diffrn_measurement_device_type 'CCD area detector'
_diffrn_measurement_method 'phi and omega scans'
_diffrn_radiation_monochromator graphite
_diffrn_radiation_source 'fine-focus sealed tube'
_diffrn_radiation_type MoK\a
_diffrn_radiation_wavelength 0.71073
_diffrn_reflns_av_R_equivalents 0.0971
_diffrn_reflns_av_sigmaI/netI 0.1216
_diffrn_reflns_limit_h_max 20
_diffrn_reflns_limit_h_min -15
_diffrn_reflns_limit_k_max 24
_diffrn_reflns_limit_k_min -24
_diffrn_reflns_limit_l_max 20
_diffrn_reflns_limit_l_min -23
_diffrn_reflns_number 27433
_diffrn_reflns_theta_full 25.03
_diffrn_reflns_theta_max 25.03
_diffrn_reflns_theta_min 1.27
_exptl_absorpt_coefficient_mu 0.709
_exptl_absorpt_correction_T_max 0.9325
_exptl_absorpt_correction_T_min 0.8712
_exptl_absorpt_correction_type none
_exptl_crystal_density_diffrn 1.485
_exptl_crystal_density_method 'not measured'
_exptl_crystal_F_000 3076
_exptl_crystal_size_max 0.20
_exptl_crystal_size_mid 0.15
_exptl_crystal_size_min 0.10
_refine_diff_density_max 0.893
_refine_diff_density_min -0.524
_refine_diff_density_rms 0.086
_refine_ls_extinction_method none
_refine_ls_goodness_of_fit_ref 0.970
_refine_ls_hydrogen_treatment mixed
_refine_ls_matrix_type full
_refine_ls_number_parameters 874
_refine_ls_number_reflns 11663
_refine_ls_number_restraints 20
_refine_ls_restrained_S_all 0.990
_refine_ls_R_factor_all 0.1739
_refine_ls_R_factor_gt 0.0767
_refine_ls_shift/su_max 2.296
_refine_ls_shift/su_mean 0.113
_refine_ls_structure_factor_coef Fsqd
_refine_ls_weighting_details 'calc w=1/[\s^2^(Fo^2^)+(0.1000P)^2^+0.0000P] where P=(Fo^2^+2Fc^2^)/3'
_refine_ls_weighting_scheme calc
_refine_ls_wR_factor_gt 0.1725
_refine_ls_wR_factor_ref 0.2145
_reflns_number_gt 5111
_reflns_number_total 11663
_reflns_threshold_expression >2sigma(I)
_cod_data_source_file b100498k.txt
_cod_data_source_block 990624c
_cod_depositor_comments
;
The following automatic conversions were performed:
'_symmetry_cell_setting' value 'Monoclinic' changed to 'monoclinic'
according to '/home/saulius/struct/CIF-dictionaries/cif_core.dic'
dictionary named 'cif_core.dic' version 2.4.1 from 2010-06-29.

Automatic conversion script
Id: cif_fix_enum 1527 2010-12-29 10:47:43Z saulius 
;
_cod_original_sg_symbol_H-M P2(1)/c
_cod_database_code 7010579

loop_
_symmetry_equiv_pos_as_xyz
'x, y, z'
'-x, y+1/2, -z+1/2'
'-x, -y, -z'
'x, -y-1/2, z-1/2'

loop_
_atom_site_label
_atom_site_type_symbol
_atom_site_fract_x
_atom_site_fract_y
_atom_site_fract_z
_atom_site_U_iso_or_equiv
_atom_site_adp_type
_atom_site_occupancy
_atom_site_symmetry_multiplicity
_atom_site_calc_flag
_atom_site_refinement_flags
_atom_site_disorder_assembly
_atom_site_disorder_group
Ni1 Ni 0.30366(5) 0.33537(4) 0.85276(5) 0.0566(3) Uani 1 1 d . . .
Fe1 Fe 0.26861(6) 0.18479(4) 0.93629(5) 0.0528(3) Uani 1 1 d . . .
P1 P 0.15265(12) 0.14439(9) 0.76586(10) 0.0617(5) Uani 1 1 d . . .
N1 N 0.4042(4) 0.3118(3) 0.8177(3) 0.0643(15) Uani 1 1 d . . .
N2 N 0.3685(4) 0.1142(3) 0.9344(3) 0.0671(16) Uani 1 1 d . . .
O1 O 0.1397(3) 0.0716(2) 0.7376(3) 0.0769(14) Uani 1 1 d . . .
O2 O 0.0621(3) 0.1737(3) 0.7466(3) 0.0788(15) Uani 1 1 d . . .
O3 O 0.1872(3) 0.1449(2) 0.8462(2) 0.0643(12) Uani 1 1 d . . .
O4 O 0.1993(3) 0.1763(2) 0.7277(3) 0.0722(13) Uani 1 1 d . . .
O5 O 0.2133(3) 0.3546(2) 0.8924(2) 0.0631(12) Uani 1 1 d . . .
O6 O 0.0736(3) 0.3083(2) 0.8561(2) 0.0621(12) Uani 1 1 d . . .
O7 O 0.1427(3) 0.3483(2) 0.9824(2) 0.0645(12) Uani 1 1 d . . .
O8 O 0.1916(3) 0.24847(19) 0.9480(2) 0.0580(12) Uani 1 1 d . . .
O9 O 0.3227(3) 0.23847(19) 0.8873(2) 0.0553(11) Uani 1 1 d . . .
O10 O 0.2168(3) 0.2983(3) 0.7587(3) 0.0815(16) Uani 1 1 d . . .
C1 C 0.3303(5) 0.0486(3) 0.9226(5) 0.081(2) Uani 1 1 d . . .
H1A H 0.2989 0.0417 0.8720 0.097 Uiso 1 1 calc R . .
H1B H 0.3733 0.0157 0.9391 0.097 Uiso 1 1 calc R . .
Cl1 Cl 0.34454(15) -0.16952(12) 1.03799(16) 0.1048(8) Uani 1 1 d D . .
P2 P 0.16044(11) 0.31425(8) 0.91901(10) 0.0532(5) Uani 1 1 d . . .
C2 C 0.4391(4) 0.1179(4) 1.0017(5) 0.088(3) Uani 1 1 d . . .
H2A H 0.4900 0.1193 0.9921 0.105 Uiso 1 1 calc R . .
H2B H 0.4406 0.0791 1.0295 0.105 Uiso 1 1 calc R . .
Cl2 Cl 0.6026(3) 0.0601(2) 1.2172(3) 0.207(2) Uani 1 1 d D . .
C3 C 0.4853(5) 0.3352(4) 0.8709(4) 0.073(2) Uani 1 1 d . . .
H3A H 0.5091 0.3673 0.8488 0.088 Uiso 1 1 calc R . .
H3B H 0.5240 0.2992 0.8865 0.088 Uiso 1 1 calc R . .
C4 C 0.3832(6) 0.3458(4) 0.7469(4) 0.088(3) Uani 1 1 d . . .
H4B H 0.4333 0.3528 0.7369 0.106 Uiso 1 1 calc R . .
H4C H 0.3451 0.3196 0.7087 0.106 Uiso 1 1 calc R . .
C5 C 0.3874(5) 0.1392(4) 0.8736(4) 0.073(2) Uani 1 1 d . . .
H5A H 0.3436 0.1269 0.8290 0.088 Uiso 1 1 calc R . .
H5B H 0.4394 0.1207 0.8744 0.088 Uiso 1 1 calc R . .
C6 C 0.3944(4) 0.2124(3) 0.8791(4) 0.0609(19) Uani 1 1 d . . .
H6A H 0.4437 0.2241 0.9209 0.073 Uiso 1 1 calc R . .
C7 C 0.4033(5) 0.2398(3) 0.8123(4) 0.068(2) Uani 1 1 d . . .
H7A H 0.4546 0.2246 0.8086 0.081 Uiso 1 1 calc R . .
H7B H 0.3571 0.2258 0.7701 0.081 Uiso 1 1 calc R . .
C8 C 0.1473(10) 0.3300(6) 0.7194(7) 0.171(6) Uani 1 1 d . . .
H8A H 0.1162 0.3042 0.6784 0.256 Uiso 1 1 calc R . .
H8B H 0.1618 0.3707 0.7039 0.256 Uiso 1 1 calc R . .
H8C H 0.1142 0.3377 0.7477 0.256 Uiso 1 1 calc R . .
C10 C 0.2754(5) 0.0444(4) 0.9626(4) 0.073(2) Uani 1 1 d . . .
N11 N 0.2437(4) 0.0987(3) 0.9808(3) 0.0657(16) Uani 1 1 d . . .
C11 C 0.1896(5) 0.0778(4) 1.0133(4) 0.0654(19) Uani 1 1 d . . .
C20 C 0.4352(5) 0.1756(5) 1.0438(5) 0.079(2) Uani 1 1 d . . .
N21 N 0.3664(4) 0.2055(3) 1.0354(3) 0.0682(16) Uani 1 1 d . . .
C21 C 0.3861(6) 0.2547(4) 1.0884(4) 0.078(2) Uani 1 1 d . . .
C22 C 0.4725(7) 0.2515(6) 1.1254(5) 0.100(3) Uani 1 1 d . . .
N22 N 0.5016(5) 0.2031(5) 1.0980(4) 0.104(3) Uani 1 1 d . . .
H22A H 0.5527 0.1909 1.1116 0.125 Uiso 1 1 calc R . .
C23 C 0.5092(9) 0.3013(8) 1.1802(6) 0.139(6) Uani 1 1 d . . .
H23A H 0.5666 0.3050 1.2030 0.167 Uiso 1 1 calc R . .
C24 C 0.4589(12) 0.3404(7) 1.1959(7) 0.141(6) Uani 1 1 d . . .
H24A H 0.4816 0.3688 1.2342 0.169 Uiso 1 1 calc R . .
C25 C 0.3767(10) 0.3419(5) 1.1601(6) 0.117(4) Uani 1 1 d . . .
H25A H 0.3453 0.3729 1.1723 0.141 Uiso 1 1 calc R . .
C26 C 0.3361(6) 0.2983(4) 1.1047(4) 0.088(3) Uani 1 1 d . . .
H26A H 0.2787 0.2989 1.0806 0.105 Uiso 1 1 calc R . .
C30 C 0.4724(5) 0.3647(3) 0.9343(4) 0.0613(18) Uani 1 1 d . . .
N31 N 0.3986(3) 0.3746(2) 0.9357(3) 0.0529(13) Uani 1 1 d . . .
C31 C 0.4124(5) 0.4117(3) 0.9974(4) 0.0565(18) Uani 1 1 d . . .
N32 N 0.5347(4) 0.3893(3) 0.9907(3) 0.0709(17) Uani 1 1 d . . .
H32A H 0.5872 0.3865 0.9993 0.085 Uiso 1 1 calc R . .
C32 C 0.4979(5) 0.4199(3) 1.0318(4) 0.0640(19) Uani 1 1 d . . .
C33 C 0.5323(6) 0.4562(4) 1.0949(4) 0.089(3) Uani 1 1 d . . .
H33A H 0.5895 0.4604 1.1188 0.106 Uiso 1 1 calc R . .
C34 C 0.4759(7) 0.4856(4) 1.1198(4) 0.090(3) Uani 1 1 d . . .
H34A H 0.4956 0.5107 1.1611 0.108 Uiso 1 1 calc R . .
C35 C 0.3909(6) 0.4779(4) 1.0841(4) 0.081(2) Uani 1 1 d . . .
H35A H 0.3548 0.4982 1.1022 0.098 Uiso 1 1 calc R . .
C36 C 0.3577(5) 0.4410(3) 1.0223(4) 0.0660(19) Uani 1 1 d . . .
H36A H 0.3005 0.4365 0.9987 0.079 Uiso 1 1 calc R . .
C40 C 0.3440(6) 0.4092(4) 0.7516(4) 0.075(2) Uani 1 1 d . . .
N41 N 0.3018(4) 0.4166(3) 0.7931(3) 0.0707(17) Uani 1 1 d . . .
C41 C 0.2756(5) 0.4816(4) 0.7853(4) 0.072(2) Uani 1 1 d . . .
C42 C 0.3068(6) 0.5111(5) 0.7377(4) 0.087(3) Uani 1 1 d . . .
N42 N 0.3475(5) 0.4648(4) 0.7169(3) 0.090(2) Uani 1 1 d . . .
H42A H 0.3716 0.4696 0.6867 0.108 Uiso 1 1 calc R . .
C43 C 0.2923(8) 0.5780(6) 0.7233(6) 0.127(4) Uani 1 1 d . . .
H43A H 0.3096 0.5985 0.6901 0.152 Uiso 1 1 calc R . .
C44 C 0.2528(9) 0.6112(6) 0.7587(8) 0.143(5) Uani 1 1 d . . .
H44A H 0.2464 0.6559 0.7520 0.171 Uiso 1 1 calc R . .
C45 C 0.2207(6) 0.5808(5) 0.8056(7) 0.118(4) Uani 1 1 d . . .
H45A H 0.1924 0.6051 0.8283 0.142 Uiso 1 1 calc R . .
C46 C 0.2312(5) 0.5148(4) 0.8180(5) 0.092(3) Uani 1 1 d . . .
H46A H 0.2088 0.4937 0.8476 0.110 Uiso 1 1 calc R . .
C51 C 0.1300(4) 0.4146(3) 0.9895(4) 0.0605(18) Uani 1 1 d . . .
C52 C 0.1511(5) 0.4372(4) 1.0578(4) 0.082(2) Uani 1 1 d . . .
H52A H 0.1733 0.4091 1.0964 0.099 Uiso 1 1 calc R . .
C53 C 0.1392(7) 0.5012(5) 1.0691(6) 0.114(3) Uani 1 1 d . . .
H53A H 0.1542 0.5167 1.1156 0.137 Uiso 1 1 calc R . .
C54 C 0.1054(7) 0.5429(5) 1.0123(6) 0.111(3) Uani 1 1 d . . .
H54A H 0.0977 0.5866 1.0201 0.134 Uiso 1 1 calc R . .
C55 C 0.0835(6) 0.5197(4) 0.9451(6) 0.104(3) Uani 1 1 d . . .
H55A H 0.0599 0.5479 0.9067 0.125 Uiso 1 1 calc R . .
C56 C 0.0953(5) 0.4544(4) 0.9315(5) 0.082(2) Uani 1 1 d . . .
H56A H 0.0802 0.4388 0.8850 0.099 Uiso 1 1 calc R . .
C61 C 0.0007(4) 0.2811(4) 0.8644(4) 0.0578(18) Uani 1 1 d . . .
C62 C -0.0037(5) 0.2186(4) 0.8789(4) 0.082(2) Uani 1 1 d . . .
H62A H 0.0420 0.1917 0.8871 0.098 Uiso 1 1 calc R . .
C63 C -0.0757(8) 0.1941(6) 0.8818(5) 0.108(3) Uani 1 1 d . . .
H63A H -0.0784 0.1506 0.8931 0.129 Uiso 1 1 calc R . .
C64 C -0.1420(8) 0.2318(8) 0.8688(5) 0.115(4) Uani 1 1 d . . .
H64A H -0.1912 0.2143 0.8695 0.138 Uiso 1 1 calc R . .
C65 C -0.1382(6) 0.2963(7) 0.8544(6) 0.116(4) Uani 1 1 d . . .
H65A H -0.1838 0.3231 0.8472 0.139 Uiso 1 1 calc R . .
C66 C -0.0656(5) 0.3212(4) 0.8507(4) 0.085(2) Uani 1 1 d . . .
H66A H -0.0624 0.3646 0.8391 0.102 Uiso 1 1 calc R . .
C71 C 0.0065(5) 0.1942(3) 0.6809(4) 0.0643(19) Uani 1 1 d . . .
C72 C 0.0219(5) 0.1919(4) 0.6174(5) 0.088(2) Uani 1 1 d . . .
H72A H 0.0712 0.1744 0.6168 0.106 Uiso 1 1 calc R . .
C73 C -0.0366(7) 0.2157(5) 0.5566(5) 0.111(3) Uani 1 1 d . . .
H73A H -0.0260 0.2159 0.5145 0.133 Uiso 1 1 calc R . .
C74 C -0.1099(7) 0.2391(5) 0.5559(6) 0.113(3) Uani 1 1 d . . .
H74A H -0.1491 0.2553 0.5137 0.135 Uiso 1 1 calc R . .
C75 C -0.1261(6) 0.2390(5) 0.6166(6) 0.105(3) Uani 1 1 d . . .
H75A H -0.1766 0.2553 0.6155 0.126 Uiso 1 1 calc R . .
C76 C -0.0687(5) 0.2150(4) 0.6808(4) 0.077(2) Uani 1 1 d . . .
H76A H -0.0811 0.2132 0.7219 0.093 Uiso 1 1 calc R . .
C81 C 0.1093(6) 0.0200(4) 0.7671(4) 0.075(2) Uani 1 1 d . . .
C82 C 0.0353(7) 0.0204(5) 0.7723(5) 0.106(3) Uani 1 1 d . . .
H82A H 0.0025 0.0575 0.7583 0.127 Uiso 1 1 calc R . .
C83 C 0.0048(8) -0.0321(6) 0.7976(7) 0.132(4) Uani 1 1 d . . .
H83A H -0.0477 -0.0309 0.8003 0.158 Uiso 1 1 calc R . .
C84 C 0.0545(10) -0.0860(6) 0.8185(6) 0.127(4) Uani 1 1 d . . .
H84A H 0.0365 -0.1218 0.8370 0.153 Uiso 1 1 calc R . .
C85 C 0.1299(8) -0.0869(5) 0.8122(6) 0.119(3) Uani 1 1 d . . .
H85A H 0.1631 -0.1237 0.8263 0.142 Uiso 1 1 calc R . .
C86 C 0.1587(6) -0.0335(5) 0.7848(5) 0.094(3) Uani 1 1 d . . .
H88A H 0.2095 -0.0347 0.7790 0.113 Uiso 1 1 calc R . .
O11 O 0.4044(6) -0.1577(8) 1.1084(5) 0.341(10) Uani 1 1 d D . .
C12 C 0.1933(5) 0.0097(4) 1.0157(4) 0.077(2) Uani 1 1 d . . .
N12 N 0.2474(4) -0.0083(3) 0.9849(4) 0.089(2) Uani 1 1 d . . .
H12A H 0.2616 -0.0476 0.9805 0.106 Uiso 1 1 calc R . .
O12 O 0.3609(7) -0.2276(4) 1.0103(6) 0.267(6) Uani 1 1 d D . .
C13 C 0.1438(7) -0.0258(5) 1.0450(6) 0.115(3) Uani 1 1 d . . .
H13A H 0.1457 -0.0709 1.0471 0.138 Uiso 1 1 calc R . .
O13 O 0.3617(9) -0.1164(5) 0.9939(9) 0.400(12) Uani 1 1 d D . .
C14 C 0.0940(8) 0.0083(6) 1.0696(6) 0.128(4) Uani 1 1 d . . .
H14A H 0.0615 -0.0135 1.0902 0.154 Uiso 1 1 calc R . .
O14 O 0.2646(4) -0.1562(5) 1.0342(7) 0.292(9) Uani 1 1 d D . .
C15 C 0.0900(7) 0.0757(5) 1.0650(6) 0.124(4) Uani 1 1 d . . .
H15A H 0.0534 0.0977 1.0811 0.149 Uiso 1 1 calc R . .
O15 O 0.6679(10) 0.0235(10) 1.2657(8) 0.56(3) Uani 1 1 d D . .
C16 C 0.1384(6) 0.1108(4) 1.0373(4) 0.089(3) Uani 1 1 d . . .
H16A H 0.1359 0.1559 1.0353 0.107 Uiso 1 1 calc R . .
O16 O 0.6253(6) 0.0895(5) 1.1642(5) 0.277(8) Uani 1 1 d D . .
O17 O 0.5638(7) 0.0993(5) 1.2496(5) 0.231(5) Uani 1 1 d D . .
O18 O 0.5360(12) 0.0111(7) 1.1789(8) 0.68(4) Uani 1 1 d D . .
O22 O 0.6986(5) 0.3674(5) 0.9894(7) 0.209(5) Uani 1 1 d . . .
O21 O 0.4222(8) -0.0042(7) 1.1238(7) 0.114(4) Uani 0.50 1 d P . .
O23 O 0.6701(15) 0.2041(12) 1.1499(15) 0.240(10) Uani 0.50 1 d P . .

loop_
_atom_site_aniso_label
_atom_site_aniso_U_11
_atom_site_aniso_U_22
_atom_site_aniso_U_33
_atom_site_aniso_U_23
_atom_site_aniso_U_13
_atom_site_aniso_U_12
Ni1 0.0617(6) 0.0521(5) 0.0553(6) -0.0033(4) 0.0210(4) -0.0065(4)
Fe1 0.0537(6) 0.0442(5) 0.0581(6) 0.0029(4) 0.0180(5) 0.0005(4)
P1 0.0649(12) 0.0608(12) 0.0589(13) -0.0066(9) 0.0222(10) -0.0065(9)
N1 0.075(4) 0.061(4) 0.068(4) -0.001(3) 0.039(3) -0.010(3)
N2 0.062(4) 0.053(4) 0.086(5) 0.004(3) 0.028(4) 0.012(3)
O1 0.103(4) 0.062(3) 0.078(4) -0.018(3) 0.048(3) -0.020(3)
O2 0.065(3) 0.112(4) 0.059(3) 0.007(3) 0.022(3) 0.012(3)
O3 0.068(3) 0.064(3) 0.054(3) -0.002(2) 0.015(2) -0.010(2)
O4 0.080(3) 0.074(3) 0.069(3) -0.012(3) 0.035(3) -0.017(3)
O5 0.060(3) 0.055(3) 0.079(3) -0.002(2) 0.031(3) -0.005(2)
O6 0.068(3) 0.062(3) 0.057(3) -0.003(2) 0.023(2) 0.000(2)
O7 0.077(3) 0.058(3) 0.064(3) 0.000(2) 0.032(3) 0.000(2)
O8 0.069(3) 0.047(3) 0.061(3) -0.001(2) 0.028(2) 0.003(2)
O9 0.061(3) 0.044(2) 0.063(3) 0.000(2) 0.026(2) 0.003(2)
O10 0.084(4) 0.074(4) 0.062(3) 0.007(3) -0.002(3) -0.001(3)
C1 0.080(5) 0.047(5) 0.117(7) 0.009(4) 0.039(5) 0.008(4)
Cl1 0.0785(16) 0.0882(17) 0.141(2) 0.0043(15) 0.0335(15) 0.0072(12)
P2 0.0543(11) 0.0496(10) 0.0564(11) -0.0020(9) 0.0213(9) -0.0005(8)
C2 0.048(5) 0.103(7) 0.103(7) 0.024(6) 0.018(5) 0.011(4)
Cl2 0.294(6) 0.193(4) 0.224(5) 0.114(4) 0.200(5) 0.135(4)
C3 0.074(5) 0.068(5) 0.094(6) -0.001(4) 0.050(5) -0.005(4)
C4 0.117(7) 0.093(7) 0.076(6) -0.002(5) 0.061(5) -0.023(5)
C5 0.068(5) 0.068(5) 0.091(6) -0.006(4) 0.040(5) 0.009(4)
C6 0.059(4) 0.045(4) 0.089(6) -0.007(4) 0.039(4) -0.005(3)
C7 0.074(5) 0.063(5) 0.077(5) -0.013(4) 0.041(4) -0.004(4)
C8 0.253(18) 0.123(10) 0.127(11) 0.003(8) 0.059(12) -0.022(11)
C10 0.077(5) 0.048(5) 0.087(6) 0.018(4) 0.023(5) 0.014(4)
N11 0.074(4) 0.055(4) 0.063(4) 0.014(3) 0.020(3) 0.000(3)
C11 0.073(5) 0.068(5) 0.057(5) 0.007(4) 0.026(4) -0.005(4)
C20 0.056(5) 0.094(7) 0.074(6) 0.013(5) 0.008(5) -0.016(5)
N21 0.067(4) 0.064(4) 0.059(4) 0.013(3) 0.006(3) -0.007(3)
C21 0.099(7) 0.071(6) 0.050(5) 0.013(4) 0.013(5) -0.019(5)
C22 0.105(9) 0.126(9) 0.061(6) 0.014(6) 0.022(6) -0.043(7)
N22 0.067(5) 0.148(8) 0.083(6) 0.021(5) 0.012(4) -0.021(5)
C23 0.144(12) 0.201(15) 0.059(7) -0.010(8) 0.022(7) -0.110(11)
C24 0.228(19) 0.134(12) 0.057(8) -0.009(7) 0.049(10) -0.095(12)
C25 0.204(13) 0.080(7) 0.057(7) 0.005(5) 0.037(7) -0.028(8)
C26 0.127(8) 0.071(6) 0.048(5) 0.008(4) 0.014(5) -0.014(6)
C30 0.066(5) 0.054(4) 0.065(5) 0.002(4) 0.026(4) -0.012(4)
N31 0.056(4) 0.053(3) 0.052(4) -0.004(3) 0.023(3) -0.008(3)
C31 0.068(5) 0.047(4) 0.056(5) -0.002(3) 0.025(4) -0.016(3)
N32 0.057(4) 0.073(4) 0.073(5) 0.010(3) 0.013(4) -0.014(3)
C32 0.071(5) 0.058(5) 0.061(5) 0.004(4) 0.022(4) -0.019(4)
C33 0.097(7) 0.084(6) 0.058(6) 0.013(5) -0.002(5) -0.040(5)
C34 0.124(8) 0.085(6) 0.052(5) -0.004(4) 0.021(6) -0.037(6)
C35 0.125(8) 0.061(5) 0.070(6) -0.002(4) 0.051(6) -0.013(5)
C36 0.080(5) 0.057(4) 0.063(5) 0.004(4) 0.029(4) -0.008(4)
C40 0.106(7) 0.065(6) 0.057(5) -0.003(4) 0.033(5) -0.020(5)
N41 0.075(4) 0.072(5) 0.058(4) 0.003(3) 0.016(3) -0.009(3)
C41 0.073(5) 0.055(5) 0.071(6) 0.008(4) 0.006(4) -0.005(4)
C42 0.104(7) 0.080(7) 0.055(5) 0.006(5) 0.005(5) -0.026(5)
N42 0.131(6) 0.086(5) 0.049(4) 0.007(4) 0.028(4) -0.029(5)
C43 0.161(11) 0.086(8) 0.087(8) 0.037(6) -0.009(7) -0.035(8)
C44 0.164(12) 0.066(7) 0.140(12) 0.027(8) -0.012(9) 0.017(8)
C45 0.116(8) 0.072(7) 0.135(10) 0.018(7) 0.011(7) 0.022(6)
C46 0.074(6) 0.073(6) 0.112(7) 0.017(5) 0.017(5) 0.011(5)
C51 0.071(5) 0.057(5) 0.060(5) -0.006(4) 0.032(4) 0.002(4)
C52 0.094(6) 0.081(6) 0.071(6) -0.004(5) 0.029(5) -0.007(5)
C53 0.176(10) 0.081(7) 0.113(9) -0.035(6) 0.084(8) -0.004(7)
C54 0.168(10) 0.059(6) 0.116(9) -0.011(6) 0.063(8) 0.005(6)
C55 0.147(9) 0.066(6) 0.106(8) 0.010(5) 0.053(7) 0.029(5)
C56 0.099(6) 0.062(5) 0.088(6) -0.002(5) 0.038(5) 0.016(4)
C61 0.057(5) 0.067(5) 0.056(4) -0.009(4) 0.029(4) -0.014(4)
C62 0.085(6) 0.079(6) 0.076(6) -0.007(4) 0.024(5) -0.023(5)
C63 0.099(8) 0.127(9) 0.097(8) -0.019(6) 0.037(7) -0.054(8)
C64 0.083(8) 0.182(13) 0.085(7) -0.050(8) 0.038(6) -0.068(9)
C65 0.058(6) 0.177(12) 0.114(8) -0.054(8) 0.032(5) -0.022(7)
C66 0.063(5) 0.096(6) 0.088(6) -0.010(5) 0.018(5) -0.004(5)
C71 0.072(5) 0.058(4) 0.060(5) -0.003(4) 0.020(4) -0.002(4)
C72 0.080(6) 0.117(7) 0.068(6) 0.003(5) 0.027(5) 0.017(5)
C73 0.115(8) 0.157(9) 0.049(6) 0.008(6) 0.016(6) 0.010(7)
C74 0.100(8) 0.146(9) 0.076(7) 0.012(6) 0.013(6) 0.039(7)
C75 0.077(6) 0.137(9) 0.091(8) -0.010(6) 0.019(6) 0.026(6)
C76 0.063(5) 0.097(6) 0.069(6) -0.009(4) 0.020(5) -0.006(4)
C81 0.088(6) 0.071(6) 0.073(6) -0.024(4) 0.039(5) -0.024(5)
C82 0.117(8) 0.089(7) 0.138(9) -0.008(6) 0.079(7) -0.017(6)
C83 0.164(11) 0.106(9) 0.164(11) -0.009(8) 0.106(10) -0.039(9)
C84 0.164(12) 0.103(9) 0.148(11) 0.020(7) 0.095(10) -0.006(8)
C85 0.130(9) 0.084(8) 0.131(10) 0.002(6) 0.036(8) -0.004(7)
C86 0.093(6) 0.075(6) 0.106(7) -0.011(5) 0.028(6) -0.011(6)
O11 0.217(12) 0.51(3) 0.218(14) -0.133(17) -0.003(11) 0.035(14)
C12 0.086(6) 0.063(6) 0.077(6) 0.014(4) 0.025(5) 0.002(5)
N12 0.100(5) 0.042(4) 0.116(6) 0.020(4) 0.031(5) 0.011(4)
O12 0.368(16) 0.140(8) 0.276(14) 0.000(8) 0.100(12) 0.123(10)
C13 0.159(10) 0.079(7) 0.123(9) 0.028(6) 0.070(8) -0.021(7)
O13 0.44(2) 0.212(12) 0.67(4) 0.125(17) 0.35(3) 0.127(14)
C14 0.174(11) 0.102(9) 0.153(11) 0.014(7) 0.113(9) -0.015(8)
O14 0.090(6) 0.199(10) 0.53(3) -0.078(12) 0.050(10) -0.007(6)
C15 0.164(10) 0.100(8) 0.156(10) 0.013(7) 0.117(9) -0.006(7)
O15 0.57(4) 0.73(5) 0.57(4) 0.52(4) 0.42(3) 0.50(4)
C16 0.125(7) 0.073(6) 0.085(6) 0.015(5) 0.059(6) -0.004(5)
O16 0.250(12) 0.43(2) 0.229(12) 0.173(13) 0.179(11) 0.209(13)
O17 0.261(12) 0.280(13) 0.222(11) 0.026(9) 0.174(10) 0.127(10)
O18 1.60(10) 0.256(19) 0.64(5) -0.21(3) 0.94(7) -0.37(4)
O22 0.122(6) 0.171(8) 0.342(15) 0.027(9) 0.094(8) 0.040(6)
O21 0.116(10) 0.138(12) 0.091(9) 0.009(8) 0.043(8) -0.012(8)
O23 0.23(2) 0.22(2) 0.29(3) 0.05(2) 0.12(2) 0.015(17)

loop_
_atom_type_symbol
_atom_type_description
_atom_type_scat_dispersion_real
_atom_type_scat_dispersion_imag
_atom_type_scat_source
C C 0.0033 0.0016 'International Tables Vol C Tables 4.2.6.8 and 6.1.1.4'
H H 0.0000 0.0000 'International Tables Vol C Tables 4.2.6.8 and 6.1.1.4'
N N 0.0061 0.0033 'International Tables Vol C Tables 4.2.6.8 and 6.1.1.4'
O O 0.0106 0.0060 'International Tables Vol C Tables 4.2.6.8 and 6.1.1.4'
Fe Fe 0.3463 0.8444 'International Tables Vol C Tables 4.2.6.8 and 6.1.1.4'
P P 0.1023 0.0942 'International Tables Vol C Tables 4.2.6.8 and 6.1.1.4'
Cl Cl 0.1484 0.1585 'International Tables Vol C Tables 4.2.6.8 and 6.1.1.4'
Ni Ni 0.3393 1.1124 'International Tables Vol C Tables 4.2.6.8 and 6.1.1.4'

loop_
_geom_angle_atom_site_label_1
_geom_angle_atom_site_label_2
_geom_angle_atom_site_label_3
_geom_angle
_geom_angle_site_symmetry_1
_geom_angle_site_symmetry_3
_geom_angle_publ_flag
N31 Ni1 O5 96.0(2) . . ?
N31 Ni1 N41 89.3(2) . . ?
O5 Ni1 N41 102.9(2) . . ?
N31 Ni1 O10 171.5(2) . . ?
O5 Ni1 O10 91.6(2) . . ?
N41 Ni1 O10 85.3(2) . . ?
N31 Ni1 O9 97.30(19) . . ?
O5 Ni1 O9 95.92(17) . . ?
N41 Ni1 O9 159.3(2) . . ?
O10 Ni1 O9 85.64(19) . . ?
N31 Ni1 N1 81.6(2) . . ?
O5 Ni1 N1 176.1(2) . . ?
N41 Ni1 N1 80.3(2) . . ?
O10 Ni1 N1 91.0(2) . . ?
O9 Ni1 N1 81.28(19) . . ?
O9 Fe1 O8 99.14(18) . . ?
O9 Fe1 O3 94.81(18) . . ?
O8 Fe1 O3 95.90(19) . . ?
O9 Fe1 N11 155.8(2) . . ?
O8 Fe1 N11 105.0(2) . . ?
O3 Fe1 N11 81.6(2) . . ?
O9 Fe1 N21 89.8(2) . . ?
O8 Fe1 N21 95.3(2) . . ?
O3 Fe1 N21 167.0(2) . . ?
N11 Fe1 N21 89.2(2) . . ?
O9 Fe1 N2 81.0(2) . . ?
O8 Fe1 N2 173.7(2) . . ?
O3 Fe1 N2 90.3(2) . . ?
N11 Fe1 N2 75.2(2) . . ?
N21 Fe1 N2 78.4(2) . . ?
O4 P1 O3 119.1(3) . . ?
O4 P1 O2 112.9(3) . . ?
O3 P1 O2 102.8(3) . . ?
O4 P1 O1 105.6(3) . . ?
O3 P1 O1 109.8(3) . . ?
O2 P1 O1 106.0(3) . . ?
C7 N1 C3 110.9(6) . . ?
C7 N1 C4 113.7(6) . . ?
C3 N1 C4 111.1(6) . . ?
C7 N1 Ni1 105.1(4) . . ?
C3 N1 Ni1 110.4(4) . . ?
C4 N1 Ni1 105.3(5) . . ?
C2 N2 C5 112.8(6) . . ?
C2 N2 C1 111.6(6) . . ?
C5 N2 C1 114.2(6) . . ?
C2 N2 Fe1 109.4(5) . . ?
C5 N2 Fe1 101.3(4) . . ?
C1 N2 Fe1 106.9(4) . . ?
C81 O1 P1 125.8(4) . . ?
C71 O2 P1 128.6(5) . . ?
P1 O3 Fe1 146.9(3) . . ?
P2 O5 Ni1 134.5(3) . . ?
C61 O6 P2 123.6(4) . . ?
C51 O7 P2 126.9(4) . . ?
P2 O8 Fe1 136.7(3) . . ?
C6 O9 Fe1 116.9(4) . . ?
C6 O9 Ni1 111.0(3) . . ?
Fe1 O9 Ni1 131.7(2) . . ?
C8 O10 Ni1 123.2(7) . . ?
C10 C1 N2 108.0(6) . . ?
O14 Cl1 O12 119.7(6) . . ?
O14 Cl1 O11 111.2(6) . . ?
O12 Cl1 O11 111.2(6) . . ?
O14 Cl1 O13 103.6(5) . . ?
O12 Cl1 O13 105.9(6) . . ?
O11 Cl1 O13 103.4(6) . . ?
O5 P2 O8 118.0(3) . . ?
O5 P2 O6 106.7(3) . . ?
O8 P2 O6 110.1(3) . . ?
O5 P2 O7 112.0(3) . . ?
O8 P2 O7 103.7(3) . . ?
O6 P2 O7 105.7(3) . . ?
N2 C2 C20 112.1(6) . . ?
O17 Cl2 O16 115.8(6) . . ?
O17 Cl2 O15 113.4(7) . . ?
O16 Cl2 O15 112.3(6) . . ?
O17 Cl2 O18 102.8(7) . . ?
O16 Cl2 O18 106.0(7) . . ?
O15 Cl2 O18 105.1(7) . . ?
N1 C3 C30 110.1(6) . . ?
C40 C4 N1 107.6(6) . . ?
N2 C5 C6 108.9(6) . . ?
O9 C6 C5 109.7(5) . . ?
O9 C6 C7 110.1(6) . . ?
C5 C6 C7 109.7(6) . . ?
N1 C7 C6 107.9(5) . . ?
N12 C10 N11 110.3(7) . . ?
N12 C10 C1 128.9(8) . . ?
N11 C10 C1 120.8(7) . . ?
C10 N11 C11 106.4(6) . . ?
C10 N11 Fe1 114.4(5) . . ?
C11 N11 Fe1 137.7(5) . . ?
C16 C11 C12 121.5(8) . . ?
C16 C11 N11 131.3(7) . . ?
C12 C11 N11 107.1(7) . . ?
N21 C20 N22 111.4(9) . . ?
N21 C20 C2 123.0(7) . . ?
N22 C20 C2 125.6(9) . . ?
C20 N21 C21 106.8(7) . . ?
C20 N21 Fe1 113.6(6) . . ?
C21 N21 Fe1 137.3(6) . . ?
C26 C21 C22 123.1(10) . . ?
C26 C21 N21 130.8(8) . . ?
C22 C21 N21 106.1(9) . . ?
N22 C22 C21 107.9(9) . . ?
N22 C22 C23 135.6(12) . . ?
C21 C22 C23 116.4(13) . . ?
C22 N22 C20 107.7(8) . . ?
C24 C23 C22 118.2(14) . . ?
C23 C24 C25 123.6(15) . . ?
C24 C25 C26 122.4(13) . . ?
C21 C26 C25 115.9(10) . . ?
N31 C30 N32 114.1(7) . . ?
N31 C30 C3 122.5(7) . . ?
N32 C30 C3 123.0(7) . . ?
C30 N31 C31 105.0(6) . . ?
C30 N31 Ni1 114.9(5) . . ?
C31 N31 Ni1 140.1(5) . . ?
C36 C31 C32 121.2(7) . . ?
C36 C31 N31 130.8(7) . . ?
C32 C31 N31 107.9(6) . . ?
C30 N32 C32 106.1(6) . . ?
N32 C32 C31 106.8(7) . . ?
N32 C32 C33 131.0(8) . . ?
C31 C32 C33 122.1(8) . . ?
C34 C33 C32 116.1(8) . . ?
C35 C34 C33 121.0(8) . . ?
C36 C35 C34 122.2(8) . . ?
C31 C36 C35 117.3(7) . . ?
N41 C40 N42 112.0(8) . . ?
N41 C40 C4 121.1(7) . . ?
N42 C40 C4 126.8(8) . . ?
C40 N41 C41 105.8(7) . . ?
C40 N41 Ni1 112.9(5) . . ?
C41 N41 Ni1 141.1(6) . . ?
C46 C41 C42 122.7(8) . . ?
C46 C41 N41 129.7(8) . . ?
C42 C41 N41 107.5(8) . . ?
N42 C42 C41 106.6(8) . . ?
N42 C42 C43 134.6(11) . . ?
C41 C42 C43 118.7(11) . . ?
C42 N42 C40 108.1(7) . . ?
C44 C43 C42 118.3(12) . . ?
C43 C44 C45 122.3(11) . . ?
C46 C45 C44 120.0(11) . . ?
C41 C46 C45 117.7(10) . . ?
C52 C51 C56 121.6(7) . . ?
C52 C51 O7 116.2(7) . . ?
C56 C51 O7 122.2(7) . . ?
C53 C52 C51 119.7(8) . . ?
C52 C53 C54 120.6(9) . . ?
C55 C54 C53 119.1(9) . . ?
C54 C55 C56 121.9(9) . . ?
C51 C56 C55 117.2(8) . . ?
C62 C61 C66 121.3(7) . . ?
C62 C61 O6 121.7(7) . . ?
C66 C61 O6 116.7(7) . . ?
C61 C62 C63 119.8(9) . . ?
C64 C63 C62 120.6(11) . . ?
C63 C64 C65 120.3(10) . . ?
C66 C65 C64 119.3(10) . . ?
C61 C66 C65 118.6(9) . . ?
C76 C71 O2 114.9(7) . . ?
C76 C71 C72 120.7(7) . . ?
O2 C71 C72 124.3(7) . . ?
C73 C72 C71 118.7(8) . . ?
C74 C73 C72 121.4(9) . . ?
C73 C74 C75 119.9(9) . . ?
C74 C75 C76 121.5(9) . . ?
C71 C76 C75 117.5(8) . . ?
C82 C81 C86 121.1(9) . . ?
C82 C81 O1 123.5(9) . . ?
C86 C81 O1 115.2(8) . . ?
C81 C82 C83 122.6(10) . . ?
C84 C83 C82 117.7(11) . . ?
C85 C84 C83 119.8(11) . . ?
C84 C85 C86 121.3(10) . . ?
C81 C86 C85 117.4(9) . . ?
N12 C12 C11 106.8(7) . . ?
N12 C12 C13 132.8(9) . . ?
C11 C12 C13 120.4(9) . . ?
C10 N12 C12 109.3(7) . . ?
C14 C13 C12 117.1(9) . . ?
C13 C14 C15 121.3(10) . . ?
C16 C15 C14 122.1(10) . . ?
C11 C16 C15 117.6(8) . . ?

loop_
_geom_bond_atom_site_label_1
_geom_bond_atom_site_label_2
_geom_bond_distance
_geom_bond_site_symmetry_2
_geom_bond_publ_flag
Ni1 N31 2.025(5) . ?
Ni1 O5 2.040(4) . ?
Ni1 N41 2.052(6) . ?
Ni1 O10 2.077(5) . ?
Ni1 O9 2.099(4) . ?
Ni1 N1 2.161(6) . ?
Fe1 O9 1.938(4) . ?
Fe1 O8 1.946(4) . ?
Fe1 O3 2.013(4) . ?
Fe1 N11 2.102(6) . ?
Fe1 N21 2.126(6) . ?
Fe1 N2 2.270(5) . ?
P1 O4 1.461(5) . ?
P1 O3 1.503(5) . ?
P1 O2 1.586(5) . ?
P1 O1 1.590(5) . ?
N1 C7 1.486(8) . ?
N1 C3 1.495(9) . ?
N1 C4 1.507(9) . ?
N2 C2 1.451(9) . ?
N2 C5 1.472(9) . ?
N2 C1 1.482(9) . ?
O1 C81 1.410(9) . ?
O2 C71 1.382(8) . ?
O5 P2 1.476(5) . ?
O6 C61 1.443(7) . ?
O6 P2 1.570(5) . ?
O7 C51 1.399(8) . ?
O7 P2 1.582(5) . ?
O8 P2 1.495(4) . ?
O9 C6 1.417(7) . ?
O10 C8 1.337(14) . ?
C1 C10 1.458(10) . ?
Cl1 O14 1.383(6) . ?
Cl1 O12 1.392(6) . ?
Cl1 O11 1.432(7) . ?
Cl1 O13 1.505(7) . ?
C2 C20 1.477(12) . ?
Cl2 O17 1.362(6) . ?
Cl2 O16 1.405(6) . ?
Cl2 O15 1.407(7) . ?
Cl2 O18 1.510(9) . ?
C3 C30 1.502(10) . ?
C4 C40 1.492(11) . ?
C5 C6 1.514(9) . ?
C6 C7 1.518(10) . ?
C10 N12 1.333(9) . ?
C10 N11 1.355(9) . ?
N11 C11 1.395(9) . ?
C11 C16 1.340(10) . ?
C11 C12 1.403(10) . ?
C20 N21 1.294(9) . ?
C20 N22 1.378(10) . ?
N21 C21 1.418(10) . ?
C21 C26 1.369(11) . ?
C21 C22 1.403(12) . ?
C22 N22 1.326(12) . ?
C22 C23 1.466(16) . ?
C23 C24 1.309(18) . ?
C24 C25 1.334(17) . ?
C25 C26 1.400(13) . ?
C30 N31 1.304(8) . ?
C30 N32 1.341(8) . ?
N31 C31 1.402(8) . ?
C31 C36 1.365(9) . ?
C31 C32 1.391(9) . ?
N32 C32 1.372(9) . ?
C32 C33 1.402(11) . ?
C33 C34 1.389(12) . ?
C34 C35 1.387(12) . ?
C35 C36 1.387(10) . ?
C40 N41 1.307(9) . ?
C40 N42 1.354(9) . ?
N41 C41 1.404(9) . ?
C41 C46 1.367(11) . ?
C41 C42 1.400(11) . ?
C42 N42 1.343(11) . ?
C42 C43 1.411(14) . ?
C43 C44 1.344(16) . ?
C44 C45 1.408(16) . ?
C45 C46 1.382(12) . ?
C51 C52 1.366(10) . ?
C51 C56 1.369(10) . ?
C52 C53 1.367(11) . ?
C53 C54 1.376(13) . ?
C54 C55 1.350(12) . ?
C55 C56 1.404(11) . ?
C61 C62 1.329(10) . ?
C61 C66 1.358(10) . ?
C62 C63 1.366(12) . ?
C63 C64 1.328(14) . ?
C64 C65 1.365(15) . ?
C65 C66 1.384(12) . ?
C71 C76 1.370(10) . ?
C71 C72 1.400(10) . ?
C72 C73 1.356(11) . ?
C73 C74 1.352(12) . ?
C74 C75 1.351(13) . ?
C75 C76 1.395(12) . ?
C81 C82 1.323(11) . ?
C81 C86 1.359(11) . ?
C82 C83 1.381(12) . ?
C83 C84 1.371(15) . ?
C84 C85 1.358(13) . ?
C85 C86 1.403(13) . ?
C12 N12 1.353(10) . ?
C12 C13 1.411(12) . ?
C13 C14 1.342(13) . ?
C14 C15 1.392(13) . ?
C15 C16 1.370(11) . ?
